data_2237351
loop_
_publ_author_name
'Potekhin, Konstantin A.'
'Askerov, Rizvan K.'
'Hajiyeva, Kushvar E.'
'Gadirova, Narmina A.'
'Nazarov, Shahkaram I.'

_publ_section_title
;
 <i>rac</i>-1-[6-Hydroxy-4-(4-methoxyphenyl)-3,6-dimethyl-4,5,6,7-tetrahydro-2<i>H</i>-indazol-5-yl]ethanone
;
_journal_coeditor_code LD2089
_journal_issue 2
_journal_name_full 'Acta Crystallographica Section E'
_journal_page_first o243
_journal_paper_doi 10.1107/S1600536813000937
_journal_volume 69
_journal_year 2013
_chemical_formula_iupac 'C18 H22 N2 O3'
_chemical_formula_moiety 'C18 H22 N2 O3'
_chemical_formula_sum 'C18 H22 N2 O3'
_chemical_formula_weight 314.38
_chemical_name_systematic
;
<i>rac</i>-1-[6-Hydroxy-4-(4-methoxyphenyl)-3,6-dimethyl-4,5,6,7-
tetrahydro-2<i>H</i>-indazol-5-yl]ethanone
;
_space_group_IT_number 14
_symmetry_cell_setting monoclinic
_symmetry_space_group_name_Hall '-P 2ybc'
_symmetry_space_group_name_H-M 'P 1 21/c 1'
_atom_sites_solution_hydrogens difmap
_atom_sites_solution_primary direct
_atom_sites_solution_secondary difmap
_audit_creation_method SHELXL-97
_cell_angle_alpha 90.00
_cell_angle_beta 109.5260(10)
_cell_angle_gamma 90.00
_cell_formula_units_Z 4
_cell_length_a 18.3693(14)
_cell_length_b 5.6971(4)
_cell_length_c 16.3049(12)
_cell_measurement_reflns_used 2645
_cell_measurement_temperature 296(2)
_cell_measurement_theta_max 27.75
_cell_measurement_theta_min 2.35
_cell_volume 1608.2(2)
_computing_cell_refinement 'SAINT-Plus (Bruker, 2001)'
_computing_data_collection 'APEX2 (Bruker, 2005)'
_computing_data_reduction 'SAINT-Plus (Bruker, 2001)'
_computing_molecular_graphics 'SHELXTL (Sheldrick, 2008)'
_computing_publication_material 'SHELXTL (Sheldrick, 2008)'
_computing_structure_refinement 'SHELXTL (Sheldrick, 2008)'
_computing_structure_solution 'SHELXTL (Sheldrick, 2008)'
_diffrn_ambient_temperature 296(2)
_diffrn_measured_fraction_theta_full 0.997
_diffrn_measured_fraction_theta_max 0.997
_diffrn_measurement_device_type 'Bruker APEXII CCD'
_diffrn_measurement_method '\f and \w scans'
_diffrn_radiation_monochromator graphite
_diffrn_radiation_source 'fine-focus sealed tube'
_diffrn_radiation_type MoK\a
_diffrn_radiation_wavelength 0.71073
_diffrn_reflns_av_R_equivalents 0.0531
_diffrn_reflns_av_sigmaI/netI 0.0430
_diffrn_reflns_limit_h_max 24
_diffrn_reflns_limit_h_min -24
_diffrn_reflns_limit_k_max 7
_diffrn_reflns_limit_k_min -7
_diffrn_reflns_limit_l_max 21
_diffrn_reflns_limit_l_min -21
_diffrn_reflns_number 17994
_diffrn_reflns_theta_full 28.36
_diffrn_reflns_theta_max 28.36
_diffrn_reflns_theta_min 2.35
_exptl_absorpt_coefficient_mu 0.089
_exptl_absorpt_correction_T_max 0.9824
_exptl_absorpt_correction_T_min 0.9738
_exptl_absorpt_correction_type multi-scan
_exptl_absorpt_process_details '(SADABS; Sheldrick, 2003)'
_exptl_crystal_colour yellow
_exptl_crystal_density_diffrn 1.298
_exptl_crystal_density_method 'not measured'
_exptl_crystal_description prism
_exptl_crystal_F_000 672
_exptl_crystal_size_max 0.30
_exptl_crystal_size_mid 0.20
_exptl_crystal_size_min 0.20
_refine_diff_density_max 0.284
_refine_diff_density_min -0.264
_refine_ls_extinction_method none
_refine_ls_goodness_of_fit_ref 1.002
_refine_ls_hydrogen_treatment mixed
_refine_ls_matrix_type full
_refine_ls_number_parameters 220
_refine_ls_number_reflns 4015
_refine_ls_number_restraints 0
_refine_ls_restrained_S_all 1.002
_refine_ls_R_factor_all 0.0910
_refine_ls_R_factor_gt 0.0574
_refine_ls_shift/su_max 0.000
_refine_ls_shift/su_mean 0.000
_refine_ls_structure_factor_coef Fsqd
_refine_ls_weighting_details 'calc w=1/[\s^2^(Fo^2^)+(0.0775P)^2^+0.4526P] where P=(Fo^2^+2Fc^2^)/3'
_refine_ls_weighting_scheme calc
_refine_ls_wR_factor_gt 0.1360
_refine_ls_wR_factor_ref 0.1513
_reflns_number_gt 2740
_reflns_number_total 4015
_reflns_threshold_expression I>2\s(I)
_cod_data_source_file ld2089.cif
_cod_data_source_block I
_cod_original_sg_symbol_H-M 'P 21/c'
_cod_database_code 2237351
_cod_database_fobs_code 2237351

loop_
_symmetry_equiv_pos_as_xyz
'x, y, z'
'-x, y+1/2, -z+1/2'
'-x, -y, -z'
'x, -y-1/2, z-1/2'

loop_
_atom_site_type_symbol
_atom_site_label
_atom_site_fract_x
_atom_site_fract_y
_atom_site_fract_z
_atom_site_U_iso_or_equiv
_atom_site_adp_type
_atom_site_calc_flag
_atom_site_refinement_flags
_atom_site_occupancy
_atom_site_symmetry_multiplicity
O O1 0.37902(8) 0.0325(2) 0.39112(9) 0.0292(3) Uani d . 1 1
H H1O 0.4175(15) 0.014(4) 0.3782(15) 0.042(7) Uiso d . 1 1
O O2 0.17526(9) -0.3321(3) 0.33143(10) 0.0509(5) Uani d . 1 1
O O3 0.02786(9) 0.2338(3) 0.60541(12) 0.0581(5) Uani d . 1 1
N N1 0.44992(10) 0.1360(3) 0.68991(11) 0.0323(4) Uani d . 1 1
H H1N 0.4757(13) 0.189(4) 0.7417(15) 0.036(6) Uiso d . 1 1
N N2 0.47720(9) -0.0401(3) 0.65158(10) 0.0317(4) Uani d . 1 1
C C1 0.41943(10) -0.0765(3) 0.57672(11) 0.0250(4) Uani d . 1 1
C C2 0.42242(11) -0.2495(3) 0.50915(12) 0.0291(4) Uani d . 1 1
H H2B 0.4132 -0.4062 0.5267 0.035 Uiso calc R 1 1
H H2C 0.4732 -0.2469 0.5033 0.035 Uiso calc R 1 1
C C3 0.36087(10) -0.1881(3) 0.42137(11) 0.0240(4) Uani d . 1 1
C C4 0.28224(10) -0.1512(3) 0.43618(11) 0.0233(4) Uani d . 1 1
H H4A 0.2756 -0.2845 0.4710 0.028 Uiso calc R 1 1
C C5 0.28328(10) 0.0725(3) 0.49055(11) 0.0224(4) Uani d . 1 1
H H5A 0.2854 0.2083 0.4545 0.027 Uiso calc R 1 1
C C6 0.35664(10) 0.0713(3) 0.56806(11) 0.0236(4) Uani d . 1 1
C C7 0.37853(10) 0.2084(3) 0.64195(12) 0.0274(4) Uani d . 1 1
C C8 0.35771(13) -0.3796(4) 0.35532(13) 0.0359(5) Uani d . 1 1
H H8A 0.4077 -0.3967 0.3494 0.054 Uiso calc R 1 1
H H8B 0.3206 -0.3377 0.3001 0.054 Uiso calc R 1 1
H H8C 0.3428 -0.5252 0.3748 0.054 Uiso calc R 1 1
C C9 0.21385(11) -0.1556(4) 0.35177(12) 0.0296(4) Uani d . 1 1
C C10 0.19493(14) 0.0554(4) 0.29457(13) 0.0429(5) Uani d . 1 1
H H10A 0.1628 0.0102 0.2372 0.064 Uiso calc R 1 1
H H10B 0.2418 0.1242 0.2919 0.064 Uiso calc R 1 1
H H10C 0.1681 0.1676 0.3178 0.064 Uiso calc R 1 1
C C11 0.21160(10) 0.0998(3) 0.51714(11) 0.0241(4) Uani d . 1 1
C C12 0.16362(11) 0.2925(4) 0.49013(13) 0.0327(4) Uani d . 1 1
H H12A 0.1726 0.3980 0.4511 0.039 Uiso calc R 1 1
C C13 0.10256(12) 0.3313(4) 0.52006(15) 0.0404(5) Uani d . 1 1
H H13A 0.0713 0.4625 0.5014 0.048 Uiso calc R 1 1
C C14 0.08796(11) 0.1756(4) 0.57763(14) 0.0366(5) Uani d . 1 1
C C15 0.13375(13) -0.0199(4) 0.60398(15) 0.0406(5) Uani d . 1 1
H H15A 0.1237 -0.1274 0.6418 0.049 Uiso calc R 1 1
C C16 0.19500(12) -0.0552(4) 0.57368(14) 0.0368(5) Uani d . 1 1
H H16A 0.2259 -0.1873 0.5920 0.044 Uiso calc R 1 1
C C17 0.00859(16) 0.0772(6) 0.66259(19) 0.0634(8) Uani d . 1 1
H H17A -0.0343 0.1391 0.6768 0.095 Uiso calc R 1 1
H H17B 0.0522 0.0593 0.7149 0.095 Uiso calc R 1 1
H H17C -0.0051 -0.0727 0.6348 0.095 Uiso calc R 1 1
C C18 0.33930(13) 0.4034(4) 0.67129(14) 0.0416(5) Uani d . 1 1
H H18A 0.3487 0.3891 0.7326 0.062 Uiso calc R 1 1
H H18B 0.2847 0.3962 0.6406 0.062 Uiso calc R 1 1
H H18C 0.3591 0.5510 0.6596 0.062 Uiso calc R 1 1

loop_
_atom_site_aniso_label
_atom_site_aniso_U_11
_atom_site_aniso_U_22
_atom_site_aniso_U_33
_atom_site_aniso_U_12
_atom_site_aniso_U_13
_atom_site_aniso_U_23
O1 0.0287(7) 0.0281(7) 0.0358(7) 0.0006(6) 0.0173(6) 0.0041(6)
O2 0.0481(10) 0.0498(10) 0.0436(9) -0.0213(8) 0.0006(7) -0.0046(8)
O3 0.0388(9) 0.0800(13) 0.0677(11) 0.0212(9) 0.0342(8) 0.0121(10)
N1 0.0282(9) 0.0422(10) 0.0218(8) 0.0005(7) 0.0023(7) -0.0050(7)
N2 0.0244(8) 0.0415(10) 0.0266(8) 0.0043(7) 0.0049(7) 0.0006(7)
C1 0.0211(9) 0.0299(10) 0.0240(9) 0.0020(7) 0.0074(7) 0.0029(7)
C2 0.0266(9) 0.0295(10) 0.0316(10) 0.0059(8) 0.0101(8) 0.0004(8)
C3 0.0249(9) 0.0237(9) 0.0245(9) 0.0008(7) 0.0096(7) -0.0002(7)
C4 0.0229(9) 0.0255(9) 0.0217(8) -0.0025(7) 0.0074(7) 0.0017(7)
C5 0.0199(8) 0.0247(9) 0.0220(8) 0.0016(7) 0.0063(7) 0.0022(7)
C6 0.0225(9) 0.0277(9) 0.0218(8) 0.0003(7) 0.0087(7) 0.0003(7)
C7 0.0255(9) 0.0339(10) 0.0218(9) 0.0008(8) 0.0067(7) 0.0001(8)
C8 0.0416(12) 0.0330(11) 0.0361(11) -0.0005(9) 0.0169(9) -0.0083(9)
C9 0.0264(9) 0.0381(11) 0.0257(9) -0.0038(8) 0.0106(8) -0.0045(8)
C10 0.0413(12) 0.0506(14) 0.0284(10) -0.0003(10) 0.0006(9) 0.0047(10)
C11 0.0196(8) 0.0281(9) 0.0227(8) 0.0012(7) 0.0045(7) -0.0006(7)
C12 0.0287(10) 0.0326(11) 0.0360(10) 0.0038(8) 0.0098(8) 0.0062(9)
C13 0.0284(10) 0.0418(12) 0.0500(13) 0.0158(9) 0.0120(9) 0.0071(10)
C14 0.0247(10) 0.0484(13) 0.0388(11) 0.0053(9) 0.0133(9) -0.0028(10)
C15 0.0384(12) 0.0461(13) 0.0440(12) 0.0059(9) 0.0227(10) 0.0142(10)
C16 0.0358(11) 0.0355(11) 0.0439(12) 0.0133(9) 0.0198(9) 0.0129(9)
C17 0.0423(14) 0.094(2) 0.0652(17) -0.0028(14) 0.0330(13) -0.0015(16)
C18 0.0427(12) 0.0475(13) 0.0321(11) 0.0069(10) 0.0091(9) -0.0116(10)

loop_
_atom_type_symbol
_atom_type_description
_atom_type_scat_dispersion_real
_atom_type_scat_dispersion_imag
_atom_type_scat_source
C C 0.0033 0.0016 'International Tables Vol C Tables 4.2.6.8 and 6.1.1.4'
H H 0.0000 0.0000 'International Tables Vol C Tables 4.2.6.8 and 6.1.1.4'
N N 0.0061 0.0033 'International Tables Vol C Tables 4.2.6.8 and 6.1.1.4'
O O 0.0106 0.0060 'International Tables Vol C Tables 4.2.6.8 and 6.1.1.4'

loop_
_geom_angle_atom_site_label_1
_geom_angle_atom_site_label_2
_geom_angle_atom_site_label_3
_geom_angle
C3 O1 H1O 107.3(17)
C14 O3 C17 118.17(19)
C7 N1 N2 113.26(16)
C7 N1 H1N 124.4(15)
N2 N1 H1N 122.3(15)
C1 N2 N1 103.36(15)
N2 C1 C6 112.02(16)
N2 C1 C2 124.16(16)
C6 C1 C2 123.80(16)
C1 C2 C3 109.87(14)
C1 C2 H2B 109.7
C3 C2 H2B 109.7
C1 C2 H2C 109.7
C3 C2 H2C 109.7
H2B C2 H2C 108.2
O1 C3 C8 110.14(14)
O1 C3 C2 109.69(15)
C8 C3 C2 109.78(15)
O1 C3 C4 105.66(14)
C8 C3 C4 112.92(15)
C2 C3 C4 108.54(14)
C9 C4 C5 112.31(15)
C9 C4 C3 112.70(14)
C5 C4 C3 111.46(14)
C9 C4 H4A 106.6
C5 C4 H4A 106.6
C3 C4 H4A 106.6
C6 C5 C11 112.13(14)
C6 C5 C4 108.23(14)
C11 C5 C4 113.58(14)
C6 C5 H5A 107.5
C11 C5 H5A 107.5
C4 C5 H5A 107.5
C7 C6 C1 105.28(16)
C7 C6 C5 130.39(16)
C1 C6 C5 124.31(16)
N1 C7 C6 106.07(16)
N1 C7 C18 121.61(17)
C6 C7 C18 132.32(17)
C3 C8 H8A 109.5
C3 C8 H8B 109.5
H8A C8 H8B 109.5
C3 C8 H8C 109.5
H8A C8 H8C 109.5
H8B C8 H8C 109.5
O2 C9 C10 120.39(18)
O2 C9 C4 119.46(18)
C10 C9 C4 120.14(17)
C9 C10 H10A 109.5
C9 C10 H10B 109.5
H10A C10 H10B 109.5
C9 C10 H10C 109.5
H10A C10 H10C 109.5
H10B C10 H10C 109.5
C16 C11 C12 117.36(17)
C16 C11 C5 121.89(16)
C12 C11 C5 120.58(17)
C13 C12 C11 121.33(19)
C13 C12 H12A 119.3
C11 C12 H12A 119.3
C12 C13 C14 120.12(19)
C12 C13 H13A 119.9
C14 C13 H13A 119.9
O3 C14 C15 124.8(2)
O3 C14 C13 115.54(19)
C15 C14 C13 119.67(18)
C14 C15 C16 119.4(2)
C14 C15 H15A 120.3
C16 C15 H15A 120.3
C11 C16 C15 122.11(18)
C11 C16 H16A 118.9
C15 C16 H16A 118.9
O3 C17 H17A 109.5
O3 C17 H17B 109.5
H17A C17 H17B 109.5
O3 C17 H17C 109.5
H17A C17 H17C 109.5
H17B C17 H17C 109.5
C7 C18 H18A 109.5
C7 C18 H18B 109.5
H18A C18 H18B 109.5
C7 C18 H18C 109.5
H18A C18 H18C 109.5
H18B C18 H18C 109.5

loop_
_geom_bond_atom_site_label_1
_geom_bond_atom_site_label_2
_geom_bond_distance
O1 C3 1.430(2)
O1 H1O 0.81(3)
O2 C9 1.211(2)
O3 C14 1.367(2)
O3 C17 1.418(3)
N1 C7 1.348(2)
N1 N2 1.363(2)
N1 H1N 0.87(2)
N2 C1 1.339(2)
C1 C6 1.397(2)
C1 C2 1.493(3)
C2 C3 1.539(3)
C2 H2B 0.9700
C2 H2C 0.9700
C3 C8 1.520(3)
C3 C4 1.556(2)
C4 C9 1.522(2)
C4 C5 1.549(2)
C4 H4A 0.9800
C5 C6 1.508(2)
C5 C11 1.525(2)
C5 H5A 0.9800
C6 C7 1.378(3)
C7 C18 1.488(3)
C8 H8A 0.9600
C8 H8B 0.9600
C8 H8C 0.9600
C9 C10 1.489(3)
C10 H10A 0.9600
C10 H10B 0.9600
C10 H10C 0.9600
C11 C16 1.382(3)
C11 C12 1.385(3)
C12 C13 1.382(3)
C12 H12A 0.9300
C13 C14 1.382(3)
C13 H13A 0.9300
C14 C15 1.375(3)
C15 C16 1.386(3)
C15 H15A 0.9300
C16 H16A 0.9300
C17 H17A 0.9600
C17 H17B 0.9600
C17 H17C 0.9600
C18 H18A 0.9600
C18 H18B 0.9600
C18 H18C 0.9600

loop_
_geom_hbond_atom_site_label_D
_geom_hbond_atom_site_label_H
_geom_hbond_atom_site_label_A
_geom_hbond_site_symmetry_A
_geom_hbond_distance_DH
_geom_hbond_distance_HA
_geom_hbond_distance_DA
_geom_hbond_angle_DHA
O1 H1O N2 3_656 0.81(3) 2.15(3) 2.948(2) 168(2)
N1 H1N N2 2_656 0.87(2) 2.27(2) 3.093(2) 157(2)

loop_
_geom_torsion_atom_site_label_1
_geom_torsion_atom_site_label_2
_geom_torsion_atom_site_label_3
_geom_torsion_atom_site_label_4
_geom_torsion
C7 N1 N2 C1 -0.1(2)
N1 N2 C1 C6 -0.6(2)
N1 N2 C1 C2 177.76(17)
N2 C1 C2 C3 -160.60(17)
C6 C1 C2 C3 17.5(2)
C1 C2 C3 O1 65.31(18)
C1 C2 C3 C8 -173.54(15)
C1 C2 C3 C4 -49.68(19)
O1 C3 C4 C9 78.02(18)
C8 C3 C4 C9 -42.4(2)
C2 C3 C4 C9 -164.39(15)
O1 C3 C4 C5 -49.32(17)
C8 C3 C4 C5 -169.78(15)
C2 C3 C4 C5 68.27(18)
C9 C4 C5 C6 -174.75(14)
C3 C4 C5 C6 -47.19(18)
C9 C4 C5 C11 60.06(19)
C3 C4 C5 C11 -172.39(14)
N2 C1 C6 C7 1.0(2)
C2 C1 C6 C7 -177.33(17)
N2 C1 C6 C5 179.63(16)
C2 C1 C6 C5 1.3(3)
C11 C5 C6 C7 -42.2(3)
C4 C5 C6 C7 -168.21(18)
C11 C5 C6 C1 139.57(18)
C4 C5 C6 C1 13.5(2)
N2 N1 C7 C6 0.7(2)
N2 N1 C7 C18 -178.36(18)
C1 C6 C7 N1 -1.0(2)
C5 C6 C7 N1 -179.50(18)
C1 C6 C7 C18 178.0(2)
C5 C6 C7 C18 -0.6(4)
C5 C4 C9 O2 -132.80(19)
C3 C4 C9 O2 100.3(2)
C5 C4 C9 C10 47.5(2)
C3 C4 C9 C10 -79.4(2)
C6 C5 C11 C16 -57.2(2)
C4 C5 C11 C16 65.9(2)
C6 C5 C11 C12 117.95(19)
C4 C5 C11 C12 -118.97(19)
C16 C11 C12 C13 1.4(3)
C5 C11 C12 C13 -173.94(19)
C11 C12 C13 C14 -0.4(3)
C17 O3 C14 C15 -3.0(4)
C17 O3 C14 C13 178.2(2)
C12 C13 C14 O3 178.0(2)
C12 C13 C14 C15 -1.0(3)
O3 C14 C15 C16 -177.5(2)
C13 C14 C15 C16 1.3(4)
C12 C11 C16 C15 -1.0(3)
C5 C11 C16 C15 174.3(2)
C14 C15 C16 C11 -0.3(4)

loop_
_cod_related_entry_id
_cod_related_entry_database
_cod_related_entry_code
1 ChemSpider 4171691
